data_2016551
loop_
_publ_author_name
'Vega, Andr\'es'
'Donoso-Tauda, Oscar'
'Iba\~nez, Andres'
'Escobar, Carlos A.'

_publ_section_title
;
 Five bicyclo[3.3.0]octa-2,6-dienes
;
_journal_coeditor_code GG3136
_journal_issue 4
_journal_name_full 'Acta Crystallographica Section C'
_journal_page_first o199
_journal_page_last o204
_journal_paper_doi 10.1107/S0108270108004290
_journal_volume 64
_journal_year 2008
_chemical_formula_iupac 'C20 H26 O10'
_chemical_formula_moiety 'C20 H26 O10'
_chemical_formula_sum 'C20 H26 O10'
_chemical_formula_weight 426.41
_chemical_melting_point 168.3(8)
_chemical_name_systematic
;
tetramethyl
<i>cis</i>,<i>cis</i>-3,7-dimethoxy-1,5-dimethylbicyclo[3.3.0]octa-2,6-diene-
2,4-<i>exo</i>,6,8-<i>exo</i>-tetracarboxylate
;
_space_group_IT_number 14
_symmetry_cell_setting monoclinic
_symmetry_space_group_name_Hall '-P 2yn'
_symmetry_space_group_name_H-M 'P 1 21/n 1'
_atom_sites_solution_hydrogens geom
_atom_sites_solution_primary direct
_atom_sites_solution_secondary difmap
_audit_creation_method SHELXL-97
_cell_angle_alpha 90.00
_cell_angle_beta 96.3690(10)
_cell_angle_gamma 90.00
_cell_formula_units_Z 4
_cell_length_a 11.6352(4)
_cell_length_b 13.3095(4)
_cell_length_c 13.2262(4)
_cell_measurement_reflns_used 4847
_cell_measurement_temperature 150(2)
_cell_measurement_theta_max 24.876
_cell_measurement_theta_min 2.213
_cell_volume 2035.55(11)
_computing_cell_refinement 'SAINT-NT (Bruker, 1999)'
_computing_data_collection 'SMART-NT (Bruker, 2001)'
_computing_data_reduction 'SAINT-NT (Bruker, 1999)'
_computing_molecular_graphics 'SHELXTL-NT (Bruker, 1999)'
_computing_publication_material 'SHELXTL-NT (Bruker, 1999)'
_computing_structure_refinement 'SHELXTL-NT (Bruker, 1999)'
_computing_structure_solution 'SHELXTL-NT (Bruker, 1999)'
_diffrn_ambient_temperature 150(2)
_diffrn_measured_fraction_theta_full 1.000
_diffrn_measured_fraction_theta_max 1.000
_diffrn_measurement_device_type 'Siemens SMART CCD area-detector'
_diffrn_measurement_method '\f and \w scans'
_diffrn_radiation_monochromator graphite
_diffrn_radiation_source 'fine-focus sealed tube'
_diffrn_radiation_type MoK\a
_diffrn_radiation_wavelength 0.71073
_diffrn_reflns_av_R_equivalents 0.0241
_diffrn_reflns_av_sigmaI/netI 0.0204
_diffrn_reflns_limit_h_max 13
_diffrn_reflns_limit_h_min -13
_diffrn_reflns_limit_k_max 15
_diffrn_reflns_limit_k_min -15
_diffrn_reflns_limit_l_max 15
_diffrn_reflns_limit_l_min -15
_diffrn_reflns_number 12490
_diffrn_reflns_theta_full 25.02
_diffrn_reflns_theta_max 25.02
_diffrn_reflns_theta_min 2.18
_diffrn_standards_decay_% 0
_exptl_absorpt_coefficient_mu 0.112
_exptl_absorpt_correction_T_max 0.9845
_exptl_absorpt_correction_T_min 0.9357
_exptl_absorpt_correction_type refdelf
_exptl_absorpt_process_details '(SADABS; Bruker, 1999)'
_exptl_crystal_colour colorless
_exptl_crystal_density_diffrn 1.391
_exptl_crystal_density_method 'not measured'
_exptl_crystal_description paralellepiped
_exptl_crystal_F_000 904
_exptl_crystal_size_max 0.60
_exptl_crystal_size_mid 0.29
_exptl_crystal_size_min 0.14
_refine_diff_density_max 0.289
_refine_diff_density_min -0.183
_refine_ls_extinction_method none
_refine_ls_goodness_of_fit_ref 1.012
_refine_ls_hydrogen_treatment constr
_refine_ls_matrix_type full
_refine_ls_number_parameters 279
_refine_ls_number_reflns 3594
_refine_ls_number_restraints 0
_refine_ls_restrained_S_all 1.012
_refine_ls_R_factor_all 0.0460
_refine_ls_R_factor_gt 0.0396
_refine_ls_shift/su_max 0.000
_refine_ls_shift/su_mean 0.000
_refine_ls_structure_factor_coef Fsqd
_refine_ls_weighting_details 'w=1/[\s^2^(Fo^2^)+(0.0702P)^2^+0.5233P] where P=(Fo^2^+2Fc^2^)/3'
_refine_ls_weighting_scheme calc
_refine_ls_wR_factor_gt 0.1060
_refine_ls_wR_factor_ref 0.1124
_reflns_number_gt 3089
_reflns_number_total 3594
_reflns_threshold_expression I>2\s(I)
_cod_data_source_file gg3136.cif
_cod_data_source_block IV
_cod_depositor_comments
;
The following automatic conversions were performed:
'_symmetry_cell_setting' value 'Monoclinic' changed to 'monoclinic'
according to '/home/saulius/struct/CIF-dictionaries/cif_core.dic'
dictionary named 'cif_core.dic' version 2.4.1 from
2010-06-29.

'_geom_torsion_publ_flag' value 'Y' changed to 'y' according
to '/home/saulius/struct/CIF-dictionaries/cif_core.dic' dictionary named
'cif_core.dic' version 2.4.1 from 2010-06-29 (15 times).

Automatic conversion script
Id: cif_fix_enum 1527 2010-12-29 10:47:43Z saulius 

The following automatic conversions were performed:

'_chemical_melting_point' value '167.5-169.1' was changed to
'168.3(8)' - the average value was taken and precision was estimated.

Automatic conversion script
Id: cif_fix_values 1646 2011-03-28 12:23:43Z adriana 

The following automatic conversions were performed:

'_chemical_melting_point' value '167.5-169.1' was changed to
'168.3(8)' - the average value was taken and precision was
estimated.

'_symmetry_cell_setting' value 'Monoclinic' changed to
'monoclinic' according to
/home/saulius/struct/CIF-dictionaries/cif_core.dic dictionary named
'cif_core.dic' version 2.4.1 from
2010-06-29.

'_geom_torsion_publ_flag' value 'Y' changed to 'y'
according to /home/saulius/struct/CIF-dictionaries/cif_core.dic
dictionary named 'cif_core.dic' version 2.4.1 from 2010-06-29 (15
times).

Automatic conversion script
Id: cif_fix_values 1715 2011-07-08 13:25:40Z adriana 
;
_cod_original_sg_symbol_H-M P21/n
_cod_database_code 2016551
_cod_database_fobs_code 2016551

loop_
_symmetry_equiv_pos_as_xyz
'x, y, z'
'-x+1/2, y+1/2, -z+1/2'
'-x, -y, -z'
'x-1/2, -y-1/2, z-1/2'

loop_
_atom_site_type_symbol
_atom_site_label
_atom_site_fract_x
_atom_site_fract_y
_atom_site_fract_z
_atom_site_U_iso_or_equiv
_atom_site_adp_type
_atom_site_calc_flag
_atom_site_refinement_flags
_atom_site_occupancy
C C1 0.11773(12) 0.17048(11) 0.34618(11) 0.0208(3) Uani d . 1
C C9 0.09502(14) 0.07178(12) 0.40074(12) 0.0269(4) Uani d . 1
H H9A 0.1113 0.0812 0.4744 0.040 Uiso calc R 1
H H9B 0.1453 0.0190 0.3785 0.040 Uiso calc R 1
H H9C 0.0139 0.0522 0.3841 0.040 Uiso calc R 1
C C2 0.03514(12) 0.25226(11) 0.37341(11) 0.0203(3) Uani d . 1
C C11 0.03992(12) 0.28833(11) 0.47906(11) 0.0228(3) Uani d . 1
O O3 -0.04106(10) 0.35730(9) 0.49344(8) 0.0294(3) Uani d . 1
O O4 0.10901(10) 0.25862(10) 0.54745(8) 0.0353(3) Uani d . 1
C C12 -0.04631(15) 0.38749(14) 0.59769(12) 0.0338(4) Uani d . 1
H H12A -0.0396 0.3281 0.6417 0.051 Uiso calc R 1
H H12B -0.1203 0.4210 0.6036 0.051 Uiso calc R 1
H H12C 0.0173 0.4339 0.6185 0.051 Uiso calc R 1
C C3 -0.04447(12) 0.27484(11) 0.29494(11) 0.0195(3) Uani d . 1
O O1 -0.12785(9) 0.34373(8) 0.29795(8) 0.0243(3) Uani d . 1
C C19 -0.22187(14) 0.34648(13) 0.21715(12) 0.0303(4) Uani d . 1
H H19A -0.1907 0.3457 0.1513 0.045 Uiso calc R 1
H H19B -0.2672 0.4079 0.2230 0.045 Uiso calc R 1
H H19C -0.2716 0.2877 0.2223 0.045 Uiso calc R 1
C C4 -0.02964(12) 0.21438(11) 0.20048(11) 0.0199(3) Uani d . 1
H H4 -0.0303 0.2597 0.1401 0.024 Uiso calc R 1
C C13 -0.12315(13) 0.13469(11) 0.18155(11) 0.0229(3) Uani d . 1
O O5 -0.14560(9) 0.11484(8) 0.08236(8) 0.0271(3) Uani d . 1
O O6 -0.16929(10) 0.09271(9) 0.24686(8) 0.0333(3) Uani d . 1
C C14 -0.22564(15) 0.03314(14) 0.05613(13) 0.0354(4) Uani d . 1
H H14A -0.1869 -0.0311 0.0727 0.053 Uiso calc R 1
H H14B -0.2518 0.0355 -0.0169 0.053 Uiso calc R 1
H H14C -0.2924 0.0397 0.0948 0.053 Uiso calc R 1
C C5 0.09320(12) 0.16616(11) 0.22630(11) 0.0201(3) Uani d . 1
C C10 0.10202(14) 0.06080(12) 0.18091(12) 0.0263(4) Uani d . 1
H H10A 0.0855 0.0644 0.1067 0.039 Uiso calc R 1
H H10B 0.0459 0.0162 0.2082 0.039 Uiso calc R 1
H H10C 0.1803 0.0345 0.1988 0.039 Uiso calc R 1
C C6 0.18625(12) 0.23470(11) 0.19259(11) 0.0200(3) Uani d . 1
C C15 0.18578(12) 0.26095(11) 0.08470(11) 0.0219(3) Uani d . 1
O O7 0.26643(9) 0.32846(8) 0.06696(8) 0.0269(3) Uani d . 1
O O8 0.11922(10) 0.22563(10) 0.01750(8) 0.0370(3) Uani d . 1
C C16 0.27092(15) 0.35358(13) -0.03885(11) 0.0308(4) Uani d . 1
H H16A 0.2741 0.2917 -0.0786 0.046 Uiso calc R 1
H H16B 0.3400 0.3941 -0.0456 0.046 Uiso calc R 1
H H16C 0.2017 0.3919 -0.0641 0.046 Uiso calc R 1
C C7 0.26911(12) 0.25479(11) 0.26904(11) 0.0200(3) Uani d . 1
O O2 0.36325(9) 0.31099(8) 0.25969(8) 0.0261(3) Uani d . 1
C C20 0.45815(14) 0.30572(13) 0.33904(13) 0.0300(4) Uani d . 1
H H20A 0.4311 0.3242 0.4041 0.045 Uiso calc R 1
H H20B 0.5192 0.3522 0.3237 0.045 Uiso calc R 1
H H20C 0.4888 0.2371 0.3434 0.045 Uiso calc R 1
C C8 0.24663(12) 0.20688(11) 0.36799(11) 0.0216(3) Uani d . 1
H H8 0.2517 0.2594 0.4223 0.026 Uiso calc R 1
C C17 0.33117(13) 0.12264(12) 0.40054(11) 0.0241(3) Uani d . 1
O O9 0.36350(9) 0.07278(8) 0.32022(8) 0.0264(3) Uani d . 1
O O10 0.36554(10) 0.10318(10) 0.48696(8) 0.0373(3) Uani d . 1
C C18 0.44581(15) -0.00747(13) 0.34336(14) 0.0340(4) Uani d . 1
H H18A 0.5210 0.0210 0.3694 0.051 Uiso calc R 1
H H18B 0.4538 -0.0462 0.2815 0.051 Uiso calc R 1
H H18C 0.4185 -0.0517 0.3949 0.051 Uiso calc R 1

loop_
_atom_site_aniso_label
_atom_site_aniso_U_11
_atom_site_aniso_U_22
_atom_site_aniso_U_33
_atom_site_aniso_U_12
_atom_site_aniso_U_13
_atom_site_aniso_U_23
C1 0.0224(8) 0.0214(8) 0.0186(8) 0.0026(6) 0.0018(6) 0.0012(6)
C9 0.0310(9) 0.0257(8) 0.0248(8) 0.0033(7) 0.0060(7) 0.0056(6)
C2 0.0214(7) 0.0210(7) 0.0187(8) -0.0003(6) 0.0034(6) 0.0009(6)
C11 0.0210(8) 0.0256(8) 0.0223(8) 0.0006(6) 0.0041(6) 0.0002(6)
O3 0.0342(6) 0.0347(6) 0.0191(6) 0.0114(5) 0.0016(5) -0.0040(5)
O4 0.0337(7) 0.0529(8) 0.0181(6) 0.0147(6) -0.0031(5) -0.0035(5)
C12 0.0350(9) 0.0454(10) 0.0212(8) 0.0076(8) 0.0045(7) -0.0086(7)
C3 0.0196(7) 0.0192(7) 0.0203(8) -0.0012(6) 0.0045(6) 0.0007(6)
O1 0.0227(5) 0.0276(6) 0.0217(6) 0.0070(4) -0.0013(4) -0.0029(4)
C19 0.0248(8) 0.0391(10) 0.0256(9) 0.0080(7) -0.0025(6) -0.0023(7)
C4 0.0192(7) 0.0228(8) 0.0179(7) -0.0004(6) 0.0032(6) 0.0006(6)
C13 0.0210(7) 0.0261(8) 0.0217(8) 0.0010(6) 0.0026(6) -0.0034(6)
O5 0.0245(6) 0.0337(6) 0.0225(6) -0.0060(5) 0.0005(4) -0.0064(5)
O6 0.0375(7) 0.0365(7) 0.0269(6) -0.0134(5) 0.0084(5) -0.0029(5)
C14 0.0309(9) 0.0383(10) 0.0360(10) -0.0094(8) -0.0005(7) -0.0135(8)
C5 0.0213(7) 0.0218(8) 0.0173(7) 0.0010(6) 0.0021(6) -0.0002(6)
C10 0.0276(8) 0.0241(8) 0.0272(8) 0.0010(6) 0.0034(6) -0.0047(6)
C6 0.0194(7) 0.0208(7) 0.0199(8) 0.0032(6) 0.0028(6) -0.0004(6)
C15 0.0175(7) 0.0269(8) 0.0213(8) 0.0029(6) 0.0020(6) -0.0007(6)
O7 0.0303(6) 0.0326(6) 0.0183(5) -0.0064(5) 0.0047(4) 0.0030(4)
O8 0.0310(6) 0.0594(8) 0.0194(6) -0.0145(6) -0.0027(5) 0.0021(5)
C16 0.0366(9) 0.0379(10) 0.0189(8) -0.0011(8) 0.0073(7) 0.0045(7)
C7 0.0188(7) 0.0198(8) 0.0212(8) 0.0029(6) 0.0021(6) -0.0008(6)
O2 0.0211(5) 0.0306(6) 0.0252(6) -0.0047(5) -0.0041(4) 0.0041(5)
C20 0.0238(8) 0.0309(9) 0.0330(9) -0.0012(7) -0.0067(7) 0.0014(7)
C8 0.0216(8) 0.0236(8) 0.0194(7) 0.0041(6) 0.0012(6) 0.0006(6)
C17 0.0214(8) 0.0287(8) 0.0221(8) 0.0020(6) 0.0023(6) 0.0026(6)
O9 0.0283(6) 0.0263(6) 0.0242(6) 0.0092(5) 0.0015(4) 0.0013(4)
O10 0.0393(7) 0.0507(8) 0.0214(6) 0.0178(6) 0.0008(5) 0.0077(5)
C18 0.0327(9) 0.0278(9) 0.0416(10) 0.0124(7) 0.0039(7) 0.0031(7)

loop_
_atom_type_symbol
_atom_type_description
_atom_type_scat_dispersion_real
_atom_type_scat_dispersion_imag
_atom_type_scat_source
C C 0.0033 0.0016 'International Tables Vol C Tables 4.2.6.8 and 6.1.1.4'
H H 0.0000 0.0000 'International Tables Vol C Tables 4.2.6.8 and 6.1.1.4'
O O 0.0106 0.0060 'International Tables Vol C Tables 4.2.6.8 and 6.1.1.4'

loop_
_geom_angle_atom_site_label_1
_geom_angle_atom_site_label_2
_geom_angle_atom_site_label_3
_geom_angle
C3 O1 C19 119.20(11)
C7 O2 C20 118.26(12)
C2 C1 C9 110.77(12)
C2 C1 C8 110.54(12)
C9 C1 C8 112.81(12)
C2 C1 C5 102.42(11)
C9 C1 C5 114.76(12)
C8 C1 C5 104.93(11)
C1 C9 H9A 109.5
C1 C9 H9B 109.5
H9A C9 H9B 109.5
C1 C9 H9C 109.5
H9A C9 H9C 109.5
H9B C9 H9C 109.5
C3 C2 C11 127.52(13)
C3 C2 C1 112.08(12)
C11 C2 C1 119.97(12)
O4 C11 O3 122.43(14)
O4 C11 C2 123.76(14)
O3 C11 C2 113.81(12)
C11 O3 C12 115.45(12)
O3 C12 H12A 109.5
O3 C12 H12B 109.5
H12A C12 H12B 109.5
O3 C12 H12C 109.5
H12A C12 H12C 109.5
H12B C12 H12C 109.5
O1 C3 C2 124.68(13)
O1 C3 C4 122.59(12)
C2 C3 C4 112.73(13)
O1 C19 H19A 109.5
O1 C19 H19B 109.5
H19A C19 H19B 109.5
O1 C19 H19C 109.5
H19A C19 H19C 109.5
H19B C19 H19C 109.5
C3 C4 C13 111.24(12)
C3 C4 C5 102.86(11)
C13 C4 C5 111.62(12)
C3 C4 H4 110.3
C13 C4 H4 110.3
C5 C4 H4 110.3
O6 C13 O5 123.97(14)
O6 C13 C4 125.01(13)
O5 C13 C4 111.00(12)
C13 O5 C14 115.75(12)
O5 C14 H14A 109.5
O5 C14 H14B 109.5
H14A C14 H14B 109.5
O5 C14 H14C 109.5
H14A C14 H14C 109.5
H14B C14 H14C 109.5
C6 C5 C10 110.69(12)
C6 C5 C4 110.60(11)
C10 C5 C4 112.81(12)
C6 C5 C1 102.55(11)
C10 C5 C1 114.43(12)
C4 C5 C1 105.19(11)
C5 C10 H10A 109.5
C5 C10 H10B 109.5
H10A C10 H10B 109.5
C5 C10 H10C 109.5
H10A C10 H10C 109.5
H10B C10 H10C 109.5
C7 C6 C15 127.49(14)
C7 C6 C5 111.93(13)
C15 C6 C5 120.13(12)
O8 C15 O7 122.49(14)
O8 C15 C6 123.75(14)
O7 C15 C6 113.77(12)
C15 O7 C16 115.24(12)
O7 C16 H16A 109.5
O7 C16 H16B 109.5
H16A C16 H16B 109.5
O7 C16 H16C 109.5
H16A C16 H16C 109.5
H16B C16 H16C 109.5
O2 C7 C6 124.44(13)
O2 C7 C8 122.57(12)
C6 C7 C8 112.99(13)
O2 C20 H20A 109.5
O2 C20 H20B 109.5
H20A C20 H20B 109.5
O2 C20 H20C 109.5
H20A C20 H20C 109.5
H20B C20 H20C 109.5
C7 C8 C17 112.90(12)
C7 C8 C1 103.03(11)
C17 C8 C1 113.48(12)
C7 C8 H8 109.1
C17 C8 H8 109.1
C1 C8 H8 109.1
O10 C17 O9 123.79(14)
O10 C17 C8 124.52(14)
O9 C17 C8 111.69(12)
C17 O9 C18 115.82(12)
O9 C18 H18A 109.5
O9 C18 H18B 109.5
H18A C18 H18B 109.5
O9 C18 H18C 109.5
H18A C18 H18C 109.5
H18B C18 H18C 109.5

loop_
_geom_bond_atom_site_label_1
_geom_bond_atom_site_label_2
_geom_bond_distance
C1 C2 1.521(2)
C1 C8 1.572(2)
C1 C5 1.581(2)
C2 C3 1.346(2)
C3 C4 1.512(2)
C4 C5 1.569(2)
C5 C6 1.520(2)
C6 C7 1.344(2)
C7 C8 1.505(2)
C1 C9 1.536(2)
C9 H9A 0.9800
C9 H9B 0.9800
C9 H9C 0.9800
C2 C11 1.473(2)
C11 O4 1.2081(18)
C11 O3 1.3440(18)
O3 C12 1.4440(18)
C12 H12A 0.9800
C12 H12B 0.9800
C12 H12C 0.9800
C3 O1 1.3386(18)
O1 C19 1.4425(18)
C19 H19A 0.9800
C19 H19B 0.9800
C19 H19C 0.9800
C4 C13 1.520(2)
C4 H4 1.0000
C13 O6 1.2039(19)
C13 O5 1.3353(18)
O5 C14 1.4485(19)
C14 H14A 0.9800
C14 H14B 0.9800
C14 H14C 0.9800
C5 C10 1.533(2)
C10 H10A 0.9800
C10 H10B 0.9800
C10 H10C 0.9800
C6 C15 1.469(2)
C15 O8 1.2075(19)
C15 O7 1.3385(18)
O7 C16 1.4453(18)
C16 H16A 0.9800
C16 H16B 0.9800
C16 H16C 0.9800
C7 O2 1.3434(18)
O2 C20 1.4382(19)
C20 H20A 0.9800
C20 H20B 0.9800
C20 H20C 0.9800
C8 C17 1.522(2)
C8 H8 1.0000
C17 O10 1.1967(18)
C17 O9 1.3413(18)
O9 C18 1.4446(18)
C18 H18A 0.9800
C18 H18B 0.9800
C18 H18C 0.9800
O1 O2 5.808(2)

loop_
_geom_torsion_atom_site_label_1
_geom_torsion_atom_site_label_2
_geom_torsion_atom_site_label_3
_geom_torsion_atom_site_label_4
_geom_torsion
_geom_torsion_publ_flag
C1 C2 C3 C4 -0.89(17) y
C2 C3 C4 C5 -12.71(16) y
C3 C4 C5 C6 -89.69(13) ?
C3 C4 C5 C1 20.35(14) ?
C4 C5 C6 C7 126.03(13) ?
C5 C6 C7 C8 -1.57(17) y
C6 C7 C8 C1 -11.98(16) y
C7 C8 C1 C5 19.80(14) ?
C1 C2 C11 O4 2.1(2) y
C1 C2 C11 O3 -177.17(12) y
C3 C2 C11 O3 -5.4(2) y
C3 C2 C11 O4 173.92(15) y
C5 C6 C15 O7 174.57(12) y
C5 C6 C15 O8 -5.3(2) y
C7 C6 C15 O7 -13.8(2) y
C7 C6 C15 O8 166.27(16) y
C9 C1 C5 C10 -25.03(18) y
C2 C3 O1 C19 -167.08(14) y
C4 C3 O1 C19 13.6(2) ?
C6 C7 O2 C20 -164.46(14) y
C8 C7 O2 C20 15.1(2) ?
C9 C1 C2 C3 -108.88(14) ?
C8 C1 C2 C3 125.31(13) ?
C5 C1 C2 C3 13.95(16) ?
C9 C1 C2 C11 64.11(17) ?
C8 C1 C2 C11 -61.70(17) ?
C5 C1 C2 C11 -173.06(12) ?
O4 C11 O3 C12 -4.9(2) ?
C2 C11 O3 C12 174.36(13) ?
C11 C2 C3 O1 7.4(2) ?
C1 C2 C3 O1 179.74(13) ?
C11 C2 C3 C4 -173.23(14) ?
O1 C3 C4 C13 -73.72(17) ?
C2 C3 C4 C13 106.90(14) ?
O1 C3 C4 C5 166.67(12) ?
C3 C4 C13 O6 -31.0(2) ?
C5 C4 C13 O6 83.25(18) ?
C3 C4 C13 O5 150.79(12) ?
C5 C4 C13 O5 -94.96(14) ?
O6 C13 O5 C14 -3.8(2) ?
C4 C13 O5 C14 174.39(12) ?
C13 C4 C5 C6 150.97(12) ?
C3 C4 C5 C10 145.74(12) ?
C13 C4 C5 C10 26.39(17) ?
C13 C4 C5 C1 -99.00(13) ?
C2 C1 C5 C6 94.96(13) ?
C9 C1 C5 C6 -144.94(12) ?
C8 C1 C5 C6 -20.54(14) ?
C2 C1 C5 C10 -145.13(12) ?
C8 C1 C5 C10 99.37(14) ?
C2 C1 C5 C4 -20.75(14) ?
C9 C1 C5 C4 99.34(14) ?
C8 C1 C5 C4 -136.26(12) ?
C10 C5 C6 C7 -108.20(14) ?
C1 C5 C6 C7 14.28(15) ?
C10 C5 C6 C15 64.61(17) ?
C4 C5 C6 C15 -61.16(17) ?
C1 C5 C6 C15 -172.91(12) ?
O8 C15 O7 C16 -2.1(2) ?
C6 C15 O7 C16 178.05(12) ?
C15 C6 C7 O2 5.9(2) ?
C5 C6 C7 O2 178.01(13) ?
C15 C6 C7 C8 -173.72(14) ?
O2 C7 C8 C17 -68.77(18) ?
C6 C7 C8 C17 110.82(14) ?
O2 C7 C8 C1 168.43(13) ?
C2 C1 C8 C7 -89.93(13) ?
C9 C1 C8 C7 145.42(12) ?
C2 C1 C8 C17 147.66(12) ?
C9 C1 C8 C17 23.02(17) ?
C5 C1 C8 C17 -102.61(13) ?
C7 C8 C17 O10 146.12(16) ?
C1 C8 C17 O10 -97.12(18) ?
C7 C8 C17 O9 -33.45(17) ?
C1 C8 C17 O9 83.31(15) ?
O10 C17 O9 C18 -0.8(2) ?
C8 C17 O9 C18 178.74(12) ?

loop_
_cod_related_entry_id
_cod_related_entry_database
_cod_related_entry_code
1 ChemSpider 433187
